data_7052408
loop_
_publ_author_name
'Ren\'e T. Boer\'e'
'Marcus L. Cole'
'Peter C. Junk'

_publ_section_title
;
 The syntheses and structures of some main group complexes of the
 sterically hindered N,N?-bis(2,6-diisopropylphenyl)-4-toluamidinate
 ligand
;
_journal_issue 1
_journal_name_full 'New Journal of Chemistry'
_journal_page_first 128
_journal_paper_doi 10.1039/b409086a
_journal_volume 29
_journal_year 2005
_chemical_formula_moiety 'C34 H47 Al N2'
_chemical_formula_sum 'C34 H47 Al N2'
_chemical_formula_weight 510.72
_chemical_melting_point_gt 633
_chemical_name_common '[Al(N,N'-Dipamidine)(Me)2]'
_space_group_IT_number 144
_symmetry_cell_setting trigonal
_symmetry_Int_Tables_number 144
_symmetry_space_group_name_Hall 'P 31'
_symmetry_space_group_name_H-M 'P 31'
_atom_sites_solution_hydrogens geom
_atom_sites_solution_primary direct
_atom_sites_solution_secondary difmap
_audit_creation_method SHELXL-97
_cell_angle_alpha 90.00
_cell_angle_beta 90.00
_cell_angle_gamma 120.00
_cell_formula_units_Z 3
_cell_length_a 15.2283(4)
_cell_length_b 15.2283(4)
_cell_length_c 12.0910(2)
_cell_measurement_temperature 123(2)
_cell_volume 2428.26(10)
_computing_cell_refinement DENZO-SMN
_computing_data_collection 'Nonius Collect'
_computing_data_reduction X-Seed
_computing_molecular_graphics 'X-Seed / POV-Ray'
_computing_publication_material 'Microsoft Office 2000'
_computing_structure_refinement 'SHELXL-97 (Sheldrick, 1997)'
_computing_structure_solution 'SHELXS-97 (Sheldrick, 1990)'
_diffrn_ambient_temperature 123(2)
_diffrn_measured_fraction_theta_full 0.982
_diffrn_measured_fraction_theta_max 0.982
_diffrn_measurement_device_type 'Nonius Kappa CCD'
_diffrn_measurement_method 'psi and omega scans'
_diffrn_radiation_monochromator graphite
_diffrn_radiation_probe x-ray
_diffrn_radiation_type MoK\a
_diffrn_radiation_wavelength 0.71073
_diffrn_reflns_av_R_equivalents 0.0674
_diffrn_reflns_av_sigmaI/netI 0.0764
_diffrn_reflns_limit_h_max 19
_diffrn_reflns_limit_h_min -15
_diffrn_reflns_limit_k_max 20
_diffrn_reflns_limit_k_min -19
_diffrn_reflns_limit_l_max 14
_diffrn_reflns_limit_l_min -15
_diffrn_reflns_number 17025
_diffrn_reflns_theta_full 28.09
_diffrn_reflns_theta_max 28.09
_diffrn_reflns_theta_min 4.30
_diffrn_source 'fine-focus sealed tube'
_exptl_absorpt_coefficient_mu 0.085
_exptl_absorpt_correction_T_max 0.9915
_exptl_absorpt_correction_T_min 0.9668
_exptl_absorpt_correction_type empirical
_exptl_absorpt_process_details 'performed as part of the DENZO-SMN package'
_exptl_crystal_colour colourless
_exptl_crystal_density_diffrn 1.048
_exptl_crystal_density_method 'not measured'
_exptl_crystal_description 'irregular plate'
_exptl_crystal_F_000 834
_exptl_crystal_size_max 0.40
_exptl_crystal_size_mid 0.30
_exptl_crystal_size_min 0.10
_refine_diff_density_max 0.245
_refine_diff_density_min -0.235
_refine_diff_density_rms 0.045
_refine_ls_abs_structure_details 'Flack H D (1983), Acta Cryst. A39, 876-881'
_refine_ls_abs_structure_Flack -0.01(15)
_refine_ls_extinction_coef 0.0055(15)
_refine_ls_extinction_method none
_refine_ls_goodness_of_fit_ref 1.063
_refine_ls_hydrogen_treatment mixed
_refine_ls_matrix_type full
_refine_ls_number_parameters 365
_refine_ls_number_reflns 7271
_refine_ls_number_restraints 1
_refine_ls_restrained_S_all 1.063
_refine_ls_R_factor_all 0.0783
_refine_ls_R_factor_gt 0.0477
_refine_ls_shift/su_max 0.003
_refine_ls_shift/su_mean 0.000
_refine_ls_structure_factor_coef Fsqd
_refine_ls_weighting_details 'calc w=1/[\s^2^(Fo^2^)+(0.0368P)^2^+0.5040P] where P=(Fo^2^+2Fc^2^)/3'
_refine_ls_weighting_scheme calc
_refine_ls_wR_factor_gt 0.0946
_refine_ls_wR_factor_ref 0.1117
_reflns_number_gt 5655
_reflns_number_total 7271
_reflns_threshold_expression >2sigma(I)
_cod_data_source_file b409086a.txt
_cod_data_source_block Compound_3
_cod_depositor_comments
;
The following automatic conversions were performed:

'_chemical_melting_point' tag was changed to
'_chemical_melting_point_gt' since the value was specified 'more
than' ('>') a certain temperature. The value '> 633' was changed to
'633' - it should be numeric and without a unit designator.

Automatic conversion script
Id: cif_fix_values 1569 2011-02-09 13:29:24Z adriana 
;
_cod_original_sg_symbol_H-M P31
_cod_database_code 7052408

loop_
_symmetry_equiv_pos_as_xyz
'x, y, z'
'-y, x-y, z+1/3'
'-x+y, -x, z+2/3'

loop_
_atom_site_label
_atom_site_type_symbol
_atom_site_fract_x
_atom_site_fract_y
_atom_site_fract_z
_atom_site_U_iso_or_equiv
_atom_site_adp_type
_atom_site_occupancy
_atom_site_symmetry_multiplicity
_atom_site_calc_flag
_atom_site_refinement_flags
_atom_site_disorder_assembly
_atom_site_disorder_group
Al1 Al 0.51392(4) 0.51406(4) 0.03170(7) 0.02359(14) Uani 1 1 d . . .
N1 N 0.59173(12) 0.64684(12) -0.03627(14) 0.0189(4) Uani 1 1 d . . .
N2 N 0.64659(12) 0.59152(12) 0.09985(14) 0.0193(4) Uani 1 1 d . . .
C1 C 0.60170(15) 0.70255(15) -0.13532(18) 0.0204(4) Uani 1 1 d . . .
C2 C 0.55237(16) 0.75986(16) -0.14164(19) 0.0251(5) Uani 1 1 d . . .
C3 C 0.56362(18) 0.81422(18) -0.2382(2) 0.0333(5) Uani 1 1 d . . .
H3 H 0.5306 0.8529 -0.2445 0.040 Uiso 1 1 calc R . .
C4 C 0.6219(2) 0.81307(19) -0.3251(2) 0.0369(6) Uani 1 1 d . . .
H4 H 0.6299 0.8519 -0.3897 0.044 Uiso 1 1 calc R . .
C5 C 0.66843(19) 0.75555(18) -0.3181(2) 0.0331(5) Uani 1 1 d . . .
H5 H 0.7083 0.7552 -0.3783 0.040 Uiso 1 1 calc R . .
C6 C 0.65823(16) 0.69781(16) -0.22428(19) 0.0248(5) Uani 1 1 d . . .
C7 C 0.48633(17) 0.76012(18) -0.0476(2) 0.0298(5) Uani 1 1 d . . .
H7 H 0.5059 0.7370 0.0207 0.036 Uiso 1 1 calc R . .
C8 C 0.37515(19) 0.6843(2) -0.0713(2) 0.0459(7) Uani 1 1 d . . .
H8A H 0.3536 0.7052 -0.1377 0.069 Uiso 1 1 calc R . .
H8B H 0.3336 0.6819 -0.0083 0.069 Uiso 1 1 calc R . .
H8C H 0.3669 0.6169 -0.0831 0.069 Uiso 1 1 calc R . .
C9 C 0.4999(2) 0.8647(2) -0.0235(3) 0.0479(7) Uani 1 1 d . . .
H9A H 0.5718 0.9133 -0.0107 0.072 Uiso 1 1 calc R . .
H9B H 0.4608 0.8610 0.0425 0.072 Uiso 1 1 calc R . .
H9C H 0.4757 0.8870 -0.0868 0.072 Uiso 1 1 calc R . .
C10 C 0.70433(17) 0.62904(17) -0.2245(2) 0.0281(5) Uani 1 1 d . . .
H10 H 0.6912 0.5955 -0.1504 0.034 Uiso 1 1 calc R . .
C11 C 0.6524(2) 0.54586(19) -0.3116(2) 0.0384(6) Uani 1 1 d . . .
H11A H 0.5790 0.5095 -0.2992 0.058 Uiso 1 1 calc R . .
H11B H 0.6778 0.4983 -0.3061 0.058 Uiso 1 1 calc R . .
H11C H 0.6671 0.5765 -0.3855 0.058 Uiso 1 1 calc R . .
C12 C 0.81865(19) 0.6871(2) -0.2428(3) 0.0451(7) Uani 1 1 d . . .
H12A H 0.8334 0.7156 -0.3176 0.068 Uiso 1 1 calc R . .
H12B H 0.8455 0.6409 -0.2341 0.068 Uiso 1 1 calc R . .
H12C H 0.8506 0.7420 -0.1885 0.068 Uiso 1 1 calc R . .
C13 C 0.70225(15) 0.60152(15) 0.19919(18) 0.0206(4) Uani 1 1 d . . .
C14 C 0.75953(16) 0.55185(16) 0.20517(19) 0.0247(5) Uani 1 1 d . . .
C15 C 0.81407(18) 0.56324(18) 0.3018(2) 0.0329(5) Uani 1 1 d . . .
H15 H 0.8529 0.5304 0.3079 0.039 Uiso 1 1 calc R . .
C16 C 0.81286(19) 0.6212(2) 0.3888(2) 0.0366(6) Uani 1 1 d . . .
H16 H 0.8516 0.6291 0.4535 0.044 Uiso 1 1 calc R . .
C17 C 0.75502(18) 0.66776(18) 0.3816(2) 0.0329(5) Uani 1 1 d . . .
H17 H 0.7543 0.7074 0.4420 0.039 Uiso 1 1 calc R . .
C18 C 0.69777(15) 0.65780(16) 0.28792(19) 0.0236(5) Uani 1 1 d . . .
C19 C 0.75980(18) 0.48628(17) 0.1108(2) 0.0299(5) Uani 1 1 d . . .
H19 H 0.7367 0.5061 0.0427 0.036 Uiso 1 1 calc R . .
C20 C 0.6836(2) 0.37486(19) 0.1347(3) 0.0465(7) Uani 1 1 d . . .
H20A H 0.7042 0.3534 0.2015 0.070 Uiso 1 1 calc R . .
H20B H 0.6817 0.3332 0.0720 0.070 Uiso 1 1 calc R . .
H20C H 0.6162 0.3666 0.1459 0.070 Uiso 1 1 calc R . .
C21 C 0.8645(2) 0.4997(2) 0.0868(3) 0.0483(7) Uani 1 1 d . . .
H21A H 0.9127 0.5714 0.0720 0.073 Uiso 1 1 calc R . .
H21B H 0.8604 0.4591 0.0220 0.073 Uiso 1 1 calc R . .
H21C H 0.8876 0.4773 0.1509 0.073 Uiso 1 1 calc R . .
C22 C 0.62889(17) 0.70423(17) 0.2881(2) 0.0281(5) Uani 1 1 d . . .
H22 H 0.5954 0.6912 0.2140 0.034 Uiso 1 1 calc R . .
C23 C 0.54576(19) 0.6523(2) 0.3755(2) 0.0380(6) Uani 1 1 d . . .
H23A H 0.5087 0.5790 0.3625 0.057 Uiso 1 1 calc R . .
H23B H 0.4988 0.6785 0.3709 0.057 Uiso 1 1 calc R . .
H23C H 0.5766 0.6662 0.4493 0.057 Uiso 1 1 calc R . .
C24 C 0.6874(2) 0.81898(19) 0.3069(3) 0.0426(7) Uani 1 1 d . . .
H24A H 0.7159 0.8334 0.3818 0.064 Uiso 1 1 calc R . .
H24B H 0.6414 0.8460 0.2983 0.064 Uiso 1 1 calc R . .
H24C H 0.7425 0.8510 0.2528 0.064 Uiso 1 1 calc R . .
C25 C 0.66938(14) 0.66937(14) 0.03190(19) 0.0181(4) Uani 1 1 d . . .
C26 C 0.76618(14) 0.76646(15) 0.0319(2) 0.0242(4) Uani 1 1 d . . .
C27 C 0.76767(19) 0.85751(17) 0.0169(2) 0.0369(6) Uani 1 1 d . B .
H27 H 0.7060 0.8575 0.0051 0.044 Uiso 1 1 calc R . .
C28 C 0.8582(2) 0.9480(2) 0.0189(4) 0.0775(13) Uani 1 1 d . . .
H28 H 0.8605 1.0077 -0.0082 0.093 Uiso 1 1 calc R A 1
C29A C 0.9464(12) 0.9535(13) 0.060(3) 0.057(5) Uani 0.47(5) 1 d P B 1
C29B C 0.9522(12) 0.9461(11) 0.007(3) 0.066(4) Uani 0.53(5) 1 d P B 2
C30 C 0.9477(2) 0.8583(2) 0.0477(4) 0.0774(13) Uani 1 1 d . . .
H30 H 1.0103 0.8593 0.0399 0.093 Uiso 1 1 calc R B 1
C31 C 0.85743(17) 0.76748(19) 0.0477(2) 0.0379(6) Uani 1 1 d . B .
H31 H 0.8574 0.7056 0.0583 0.046 Uiso 1 1 calc R . .
C32A C 1.0417(11) 1.0556(11) 0.073(4) 0.105(8) Uani 0.47(5) 1 d P B 1
H32A H 1.0997 1.0457 0.0857 0.157 Uiso 0.47(5) 1 calc PR B 1
H32B H 1.0339 1.0912 0.1370 0.157 Uiso 0.47(5) 1 calc PR B 1
H32C H 1.0530 1.0961 0.0064 0.157 Uiso 0.47(5) 1 calc PR B 1
C32B C 1.0579(16) 1.0431(13) -0.003(4) 0.118(11) Uani 0.53(5) 1 d P B 2
H32D H 1.0592 1.0978 0.0405 0.177 Uiso 0.53(5) 1 calc PR B 2
H32E H 1.0710 1.0637 -0.0813 0.177 Uiso 0.53(5) 1 calc PR B 2
H32F H 1.1102 1.0289 0.0235 0.177 Uiso 0.53(5) 1 calc PR B 2
C33 C 0.40364(17) 0.4930(2) 0.1303(2) 0.0409(6) Uani 1 1 d . . .
H33A H 0.3975 0.4468 0.1901 0.061 Uiso 1 1 calc R . .
H33B H 0.3400 0.4636 0.0886 0.061 Uiso 1 1 calc R . .
H33C H 0.4180 0.5582 0.1618 0.061 Uiso 1 1 calc R . .
C34 C 0.4929(2) 0.40399(17) -0.0673(2) 0.0415(6) Uani 1 1 d . . .
H34A H 0.5585 0.4164 -0.0955 0.062 Uiso 1 1 calc R . .
H34B H 0.4499 0.4007 -0.1294 0.062 Uiso 1 1 calc R . .
H34C H 0.4596 0.3396 -0.0268 0.062 Uiso 1 1 calc R . .

loop_
_atom_site_aniso_label
_atom_site_aniso_U_11
_atom_site_aniso_U_22
_atom_site_aniso_U_33
_atom_site_aniso_U_23
_atom_site_aniso_U_13
_atom_site_aniso_U_12
Al1 0.0223(3) 0.0223(3) 0.0204(3) 0.0005(3) -0.0011(3) 0.0068(2)
N1 0.0207(8) 0.0222(8) 0.0154(10) 0.0004(7) -0.0022(7) 0.0120(7)
N2 0.0221(8) 0.0213(8) 0.0149(10) 0.0014(7) 0.0002(7) 0.0112(7)
C1 0.0211(10) 0.0199(10) 0.0189(12) -0.0008(8) -0.0036(8) 0.0093(8)
C2 0.0284(11) 0.0281(11) 0.0222(13) -0.0009(9) -0.0041(9) 0.0167(9)
C3 0.0404(13) 0.0388(13) 0.0320(15) 0.0043(11) -0.0034(11) 0.0282(11)
C4 0.0521(15) 0.0408(14) 0.0238(14) 0.0117(11) 0.0012(12) 0.0277(12)
C5 0.0432(13) 0.0421(13) 0.0187(13) 0.0063(10) 0.0048(10) 0.0250(12)
C6 0.0273(11) 0.0273(11) 0.0219(13) 0.0012(9) -0.0005(9) 0.0152(9)
C7 0.0369(12) 0.0418(13) 0.0237(13) 0.0006(10) -0.0009(10) 0.0293(11)
C8 0.0362(14) 0.0633(18) 0.0382(17) -0.0037(14) 0.0041(12) 0.0248(13)
C9 0.0638(18) 0.0535(16) 0.0463(19) -0.0067(13) 0.0027(14) 0.0442(15)
C10 0.0361(12) 0.0343(12) 0.0222(13) 0.0032(10) 0.0041(10) 0.0239(10)
C11 0.0516(15) 0.0359(13) 0.0316(16) -0.0023(11) 0.0027(12) 0.0250(12)
C12 0.0391(14) 0.0515(16) 0.052(2) -0.0045(14) 0.0057(13) 0.0284(13)
C13 0.0219(10) 0.0226(10) 0.0177(12) 0.0042(8) -0.0006(8) 0.0115(8)
C14 0.0297(11) 0.0278(11) 0.0213(12) 0.0052(9) 0.0021(9) 0.0179(9)
C15 0.0365(12) 0.0387(13) 0.0332(15) 0.0044(11) -0.0037(10) 0.0261(11)
C16 0.0454(14) 0.0503(15) 0.0234(14) -0.0009(12) -0.0123(11) 0.0309(12)
C17 0.0432(14) 0.0405(13) 0.0196(13) -0.0042(10) -0.0050(10) 0.0244(11)
C18 0.0264(11) 0.0282(11) 0.0196(12) 0.0001(9) -0.0002(9) 0.0162(9)
C19 0.0409(13) 0.0376(12) 0.0239(13) 0.0002(10) -0.0015(10) 0.0291(11)
C20 0.0622(18) 0.0335(13) 0.0418(18) -0.0063(12) 0.0017(14) 0.0223(13)
C21 0.0512(16) 0.0649(18) 0.0475(19) -0.0028(14) 0.0052(13) 0.0429(15)
C22 0.0327(12) 0.0358(12) 0.0225(13) -0.0040(10) -0.0020(10) 0.0221(10)
C23 0.0353(13) 0.0511(15) 0.0325(16) -0.0039(12) 0.0022(11) 0.0251(12)
C24 0.0498(16) 0.0382(14) 0.0442(18) -0.0066(12) 0.0038(13) 0.0253(13)
C25 0.0217(10) 0.0216(10) 0.0152(10) -0.0008(8) 0.0010(8) 0.0139(8)
C26 0.0222(11) 0.0243(11) 0.0240(12) 0.0043(10) -0.0025(10) 0.0100(8)
C27 0.0355(12) 0.0238(11) 0.0486(17) 0.0009(11) -0.0122(12) 0.0128(10)
C28 0.0507(18) 0.0207(13) 0.139(4) 0.0175(17) -0.031(2) 0.0016(12)
C29A 0.033(4) 0.033(5) 0.072(12) 0.019(7) -0.017(7) -0.008(3)
C29B 0.043(4) 0.038(4) 0.080(12) 0.014(7) -0.021(7) -0.007(3)
C30 0.0237(14) 0.0504(18) 0.139(4) 0.032(2) -0.0127(18) 0.0038(13)
C31 0.0229(11) 0.0344(12) 0.0522(18) 0.0128(12) -0.0022(11) 0.0111(10)
C32A 0.043(5) 0.046(6) 0.17(2) 0.025(9) -0.007(8) -0.021(4)
C32B 0.052(6) 0.061(6) 0.19(2) 0.031(11) -0.025(11) -0.013(5)
C33 0.0237(12) 0.0542(16) 0.0336(16) 0.0041(12) 0.0042(10) 0.0110(11)
C34 0.0536(16) 0.0227(12) 0.0340(16) -0.0048(10) -0.0058(12) 0.0084(11)

loop_
_atom_type_symbol
_atom_type_description
_atom_type_scat_dispersion_real
_atom_type_scat_dispersion_imag
_atom_type_scat_source
C C 0.0033 0.0016 'International Tables Vol C Tables 4.2.6.8 and 6.1.1.4'
H H 0.0000 0.0000 'International Tables Vol C Tables 4.2.6.8 and 6.1.1.4'
N N 0.0061 0.0033 'International Tables Vol C Tables 4.2.6.8 and 6.1.1.4'
Al Al 0.0645 0.0514 'International Tables Vol C Tables 4.2.6.8 and 6.1.1.4'

loop_
_geom_angle_atom_site_label_1
_geom_angle_atom_site_label_2
_geom_angle_atom_site_label_3
_geom_angle
_geom_angle_site_symmetry_1
_geom_angle_site_symmetry_3
_geom_angle_publ_flag
N2 Al1 N1 68.85(6) . . ?
N2 Al1 C33 112.90(10) . . ?
N1 Al1 C33 117.15(10) . . ?
N2 Al1 C34 117.16(10) . . ?
N1 Al1 C34 112.79(10) . . ?
C33 Al1 C34 118.41(11) . . ?
N2 Al1 C25 34.42(7) . . ?
N1 Al1 C25 34.42(7) . . ?
C33 Al1 C25 120.81(10) . . ?
C34 Al1 C25 120.78(10) . . ?
C25 N1 C1 123.05(17) . . ?
C25 N1 Al1 90.42(12) . . ?
C1 N1 Al1 143.12(14) . . ?
C25 N2 C13 122.88(17) . . ?
C25 N2 Al1 90.45(12) . . ?
C13 N2 Al1 143.18(14) . . ?
C6 C1 C2 121.4(2) . . ?
C6 C1 N1 119.83(17) . . ?
C2 C1 N1 118.74(19) . . ?
C3 C2 C1 117.9(2) . . ?
C3 C2 C7 120.76(19) . . ?
C1 C2 C7 121.28(19) . . ?
C4 C3 C2 121.3(2) . . ?
C5 C4 C3 119.9(2) . . ?
C4 C5 C6 121.4(2) . . ?
C5 C6 C1 117.96(19) . . ?
C5 C6 C10 119.1(2) . . ?
C1 C6 C10 122.83(19) . . ?
C2 C7 C8 110.0(2) . . ?
C2 C7 C9 113.6(2) . . ?
C8 C7 C9 110.2(2) . . ?
C12 C10 C6 112.8(2) . . ?
C12 C10 C11 110.4(2) . . ?
C6 C10 C11 110.18(19) . . ?
C18 C13 C14 121.46(19) . . ?
C18 C13 N2 120.08(17) . . ?
C14 C13 N2 118.45(19) . . ?
C15 C14 C13 117.7(2) . . ?
C15 C14 C19 120.97(19) . . ?
C13 C14 C19 121.28(19) . . ?
C16 C15 C14 121.4(2) . . ?
C15 C16 C17 119.7(2) . . ?
C16 C17 C18 121.4(2) . . ?
C17 C18 C13 118.21(19) . . ?
C17 C18 C22 119.1(2) . . ?
C13 C18 C22 122.66(19) . . ?
C14 C19 C20 109.8(2) . . ?
C14 C19 C21 113.6(2) . . ?
C20 C19 C21 110.2(2) . . ?
C18 C22 C24 112.7(2) . . ?
C18 C22 C23 110.06(19) . . ?
C24 C22 C23 110.2(2) . . ?
N1 C25 N2 110.29(16) . . ?
N1 C25 C26 124.67(18) . . ?
N2 C25 C26 125.04(18) . . ?
N1 C25 Al1 55.16(10) . . ?
N2 C25 Al1 55.13(10) . . ?
C26 C25 Al1 179.80(17) . . ?
C27 C26 C31 119.23(19) . . ?
C27 C26 C25 120.67(19) . . ?
C31 C26 C25 120.09(19) . . ?
C28 C27 C26 120.3(2) . . ?
C27 C28 C29A 121.2(6) . . ?
C27 C28 C29B 118.8(7) . . ?
C29A C28 C29B 26.7(6) . . ?
C28 C29A C30 113.1(15) . . ?
C28 C29A C32A 120.0(14) . . ?
C30 C29A C32A 123.1(13) . . ?
C30 C29B C28 114.2(14) . . ?
C30 C29B C32B 118.1(13) . . ?
C28 C29B C32B 123.6(14) . . ?
C31 C30 C29B 120.5(6) . . ?
C31 C30 C29A 119.4(7) . . ?
C29B C30 C29A 26.5(6) . . ?
C30 C31 C26 119.9(2) . . ?

loop_
_geom_bond_atom_site_label_1
_geom_bond_atom_site_label_2
_geom_bond_distance
_geom_bond_site_symmetry_2
_geom_bond_publ_flag
Al1 N2 1.9414(17) . ?
Al1 N1 1.9422(17) . ?
Al1 C33 1.951(3) . ?
Al1 C34 1.952(3) . ?
Al1 C25 2.3663(19) . ?
N1 C25 1.338(3) . ?
N1 C1 1.431(3) . ?
N2 C25 1.338(3) . ?
N2 C13 1.434(3) . ?
C1 C6 1.402(3) . ?
C1 C2 1.410(3) . ?
C2 C3 1.392(3) . ?
C2 C7 1.520(3) . ?
C3 C4 1.381(4) . ?
C4 C5 1.377(3) . ?
C5 C6 1.395(3) . ?
C6 C10 1.525(3) . ?
C7 C8 1.526(3) . ?
C7 C9 1.528(3) . ?
C10 C12 1.524(3) . ?
C10 C11 1.529(3) . ?
C13 C18 1.396(3) . ?
C13 C14 1.413(3) . ?
C14 C15 1.393(3) . ?
C14 C19 1.517(3) . ?
C15 C16 1.380(4) . ?
C16 C17 1.382(3) . ?
C17 C18 1.391(3) . ?
C18 C22 1.530(3) . ?
C19 C20 1.530(3) . ?
C19 C21 1.531(3) . ?
C22 C24 1.531(3) . ?
C22 C23 1.532(3) . ?
C25 C26 1.476(3) . ?
C26 C27 1.387(3) . ?
C26 C31 1.395(3) . ?
C27 C28 1.378(4) . ?
C28 C29A 1.394(17) . ?
C28 C29B 1.45(2) . ?
C29A C30 1.47(2) . ?
C29A C32A 1.515(19) . ?
C29B C30 1.393(16) . ?
C29B C32B 1.553(18) . ?
C30 C31 1.379(4) . ?
